data_2213298
loop_
_publ_author_name
'Horchani-Naifer, Karima'
'F\'erid, Mokhtar'

_publ_section_title
;
 A new polymorph of CsPr(PO~3~)~4~
;
_journal_coeditor_code FI2030
_journal_issue 5
_journal_name_full 'Acta Crystallographica Section E'
_journal_page_first i131
_journal_page_last i132
_journal_paper_doi 10.1107/S1600536807016455
_journal_volume 63
_journal_year 2007
_chemical_formula_iupac 'Cs Pr (P O3)4'
_chemical_formula_structural 'Cs Pr (P O3)4'
_chemical_formula_sum 'Cs O12 P4 Pr'
_chemical_formula_weight 589.70
_chemical_name_common 'caesium praseodymium polyphosphate'
_chemical_name_systematic 'caesium praseodymium polyphosphate'
_space_group_IT_number 14
_symmetry_cell_setting monoclinic
_symmetry_space_group_name_Hall '-P 2yn'
_symmetry_space_group_name_H-M 'P 1 21/n 1'
_atom_sites_solution_primary direct
_atom_sites_solution_secondary difmap
_audit_creation_method SHELXL97
_cell_angle_alpha 90.00
_cell_angle_beta 106.414(2)
_cell_angle_gamma 90.00
_cell_formula_units_Z 4
_cell_length_a 10.4938(3)
_cell_length_b 9.0744(2)
_cell_length_c 11.2525(5)
_cell_measurement_reflns_used 25
_cell_measurement_temperature 298(2)
_cell_measurement_theta_max 20.46
_cell_measurement_theta_min 3.22
_cell_volume 1027.85(6)
_computing_cell_refinement 'CAD-4 EXPRESS'
_computing_data_collection 'CAD-4 EXPRESS (Enraf--Nonius, 1994)'
_computing_data_reduction 'XCAD4 (Harms & Wocadlo, 1995)'
_computing_molecular_graphics 'DIAMOND (Brandenburg, 2001)'
_computing_publication_material SHELXL97
_computing_structure_refinement 'SHELXL97 (Sheldrick, 1997)'
_computing_structure_solution 'SHELXS97 (Sheldrick, 1997)'
_diffrn_ambient_temperature 298(2)
_diffrn_detector_area_resol_mean 9
_diffrn_measured_fraction_theta_full 0.992
_diffrn_measured_fraction_theta_max 0.992
_diffrn_measurement_device_type 'Enraf--Nonius CAD-4'
_diffrn_measurement_method \w/2\q
_diffrn_radiation_monochromator graphite
_diffrn_radiation_source 'fine-focus sealed tube'
_diffrn_radiation_type MoK\a
_diffrn_radiation_wavelength 0.71073
_diffrn_reflns_av_R_equivalents 0.0183
_diffrn_reflns_av_sigmaI/netI 0.0362
_diffrn_reflns_limit_h_max 13
_diffrn_reflns_limit_h_min -13
_diffrn_reflns_limit_k_max 11
_diffrn_reflns_limit_k_min -10
_diffrn_reflns_limit_l_max 14
_diffrn_reflns_limit_l_min -14
_diffrn_reflns_number 3875
_diffrn_reflns_theta_full 27.48
_diffrn_reflns_theta_max 27.48
_diffrn_reflns_theta_min 2.34
_diffrn_standards_decay_% 0
_diffrn_standards_interval_count 150
_diffrn_standards_interval_time 30
_diffrn_standards_number 2
_exptl_absorpt_coefficient_mu 8.916
_exptl_absorpt_correction_T_max 0.320
_exptl_absorpt_correction_T_min 0.314
_exptl_absorpt_correction_type multi-scan
_exptl_absorpt_process_details '(SADABS; Sheldrick, 1996)'
_exptl_crystal_colour green
_exptl_crystal_density_diffrn 3.811
_exptl_crystal_density_method 'not measured'
_exptl_crystal_description prism
_exptl_crystal_F_000 1080
_exptl_crystal_size_max 0.14
_exptl_crystal_size_mid 0.13
_exptl_crystal_size_min 0.13
_refine_diff_density_max 1.394
_refine_diff_density_min -2.292
_refine_ls_extinction_coef 0.0305(7)
_refine_ls_extinction_expression Fc^*^=kFc[1+0.001xFc^2^\l^3^/sin(2\q)]^-1/4^
_refine_ls_extinction_method 'SHELXL97 (Sheldrick, 1997)'
_refine_ls_goodness_of_fit_ref 1.157
_refine_ls_matrix_type full
_refine_ls_number_parameters 164
_refine_ls_number_reflns 2339
_refine_ls_number_restraints 0
_refine_ls_restrained_S_all 1.157
_refine_ls_R_factor_all 0.0266
_refine_ls_R_factor_gt 0.0248
_refine_ls_shift/su_max 0.001
_refine_ls_shift/su_mean 0.000
_refine_ls_structure_factor_coef Fsqd
_refine_ls_weighting_details 'calc w = 1/[\s^2^(Fo^2^)+(0.0248P)^2^+2.2899P] where P=(Fo^2^+2Fc^2^)/3'
_refine_ls_weighting_scheme calc
_refine_ls_wR_factor_gt 0.0608
_refine_ls_wR_factor_ref 0.0617
_reflns_number_gt 2211
_reflns_number_total 2339
_reflns_threshold_expression I>2\s(I)
_cod_data_source_file fi2030.cif
_cod_data_source_block I
_cod_original_sg_symbol_H-M 'P 21/n'
_cod_database_code 2213298
_cod_database_fobs_code 2213298

loop_
_symmetry_equiv_pos_as_xyz
'x, y, z'
'-x+1/2, y+1/2, -z+1/2'
'-x, -y, -z'
'x-1/2, -y-1/2, z-1/2'

loop_
_atom_site_type_symbol
_atom_site_label
_atom_site_fract_x
_atom_site_fract_y
_atom_site_fract_z
_atom_site_U_iso_or_equiv
_atom_site_adp_type
_atom_site_calc_flag
_atom_site_occupancy
Pr Pr 0.000962(19) 0.77402(2) 0.318652(18) 0.00522(11) Uani d 1
Cs Cs -0.18383(3) 1.06568(3) 0.03998(2) 0.01906(12) Uani d 1
P P1 0.03981(10) 1.17615(10) 0.36311(9) 0.0058(2) Uani d 1
P P2 -0.14267(10) 0.40572(11) 0.24018(9) 0.0060(2) Uani d 1
P P3 0.32623(10) 0.89786(11) 0.52429(9) 0.0060(2) Uani d 1
P P4 0.25280(9) 1.03016(10) 0.28397(9) 0.0057(2) Uani d 1
O O1 -0.0375(3) 1.0379(3) 0.3303(3) 0.0112(6) Uani d 1
O O2 0.0599(3) 1.2461(3) 0.4861(3) 0.0120(6) Uani d 1
O O3 0.1854(3) 1.1589(3) 0.3438(3) 0.0090(5) Uani d 1
O O4 -0.0205(3) 0.2943(3) 0.2549(3) 0.0085(6) Uani d 1
O O5 -0.1004(3) 0.5355(3) 0.3222(3) 0.0115(6) Uani d 1
O O6 -0.2597(3) 0.3209(3) 0.2515(3) 0.0127(6) Uani d 1
O O7 -0.1648(3) 0.4493(3) 0.0990(3) 0.0126(6) Uani d 1
O O8 0.1874(3) 0.8441(3) 0.4872(3) 0.0123(6) Uani d 1
O O9 0.4324(3) 0.7942(3) 0.5918(3) 0.0103(6) Uani d 1
O O10 0.3586(3) 0.9605(3) 0.4028(2) 0.0080(5) Uani d 1
O O11 0.3284(3) 1.0979(3) 0.2051(3) 0.0106(6) Uani d 1
O O12 0.1489(3) 0.9202(3) 0.2235(3) 0.0098(6) Uani d 1

loop_
_atom_site_aniso_label
_atom_site_aniso_U_11
_atom_site_aniso_U_22
_atom_site_aniso_U_33
_atom_site_aniso_U_12
_atom_site_aniso_U_13
_atom_site_aniso_U_23
Pr 0.00547(14) 0.00532(15) 0.00486(14) -0.00039(7) 0.00145(9) -0.00069(7)
Cs 0.02223(18) 0.02460(18) 0.00956(16) 0.00475(11) 0.00321(12) -0.00150(10)
P1 0.0063(5) 0.0055(4) 0.0055(4) 0.0006(4) 0.0014(4) 0.0001(4)
P2 0.0061(5) 0.0060(4) 0.0055(5) 0.0005(4) 0.0009(4) 0.0005(4)
P3 0.0067(5) 0.0068(4) 0.0040(4) -0.0003(4) 0.0010(4) -0.0005(4)
P4 0.0060(4) 0.0066(4) 0.0050(4) -0.0002(4) 0.0025(4) 0.0006(4)
O1 0.0092(13) 0.0098(13) 0.0147(14) -0.0012(11) 0.0034(12) -0.0022(12)
O2 0.0140(15) 0.0160(13) 0.0061(14) -0.0008(12) 0.0028(12) -0.0010(11)
O3 0.0076(13) 0.0081(12) 0.0119(13) 0.0009(11) 0.0037(11) -0.0012(11)
O4 0.0082(13) 0.0091(12) 0.0085(13) 0.0046(11) 0.0027(11) 0.0020(11)
O5 0.0155(14) 0.0102(13) 0.0094(13) -0.0022(12) 0.0044(12) -0.0005(11)
O6 0.0078(13) 0.0116(14) 0.0180(15) -0.0033(11) 0.0026(12) 0.0057(12)
O7 0.0189(15) 0.0105(13) 0.0064(13) 0.0008(12) 0.0005(12) 0.0013(11)
O8 0.0093(14) 0.0191(15) 0.0081(13) -0.0043(12) 0.0015(11) 0.0008(12)
O9 0.0111(14) 0.0093(13) 0.0104(14) 0.0032(11) 0.0028(12) 0.0005(11)
O10 0.0067(12) 0.0108(12) 0.0069(13) 0.0005(11) 0.0026(11) 0.0016(11)
O11 0.0110(14) 0.0128(13) 0.0098(14) -0.0005(11) 0.0061(11) 0.0000(11)
O12 0.0108(14) 0.0126(13) 0.0069(13) -0.0028(11) 0.0041(11) -0.0022(11)

loop_
_atom_type_symbol
_atom_type_description
_atom_type_scat_dispersion_real
_atom_type_scat_dispersion_imag
_atom_type_scat_source
O O 0.0106 0.0060 'International Tables Vol C Tables 4.2.6.8 and 6.1.1.4'
P P 0.1023 0.0942 'International Tables Vol C Tables 4.2.6.8 and 6.1.1.4'
Cs Cs -0.3680 2.1192 'International Tables Vol C Tables 4.2.6.8 and 6.1.1.4'
Pr Pr -0.2180 2.8214 'International Tables Vol C Tables 4.2.6.8 and 6.1.1.4'

loop_
_geom_angle_atom_site_label_1
_geom_angle_atom_site_label_2
_geom_angle_atom_site_label_3
_geom_angle_site_symmetry_1
_geom_angle_site_symmetry_3
_geom_angle
O8 Pr O5 . . 119.32(10)
O8 Pr O1 . . 78.88(10)
O5 Pr O1 . . 142.99(9)
O8 Pr O2 . 3_576 70.89(10)
O5 Pr O2 . 3_576 72.10(10)
O1 Pr O2 . 3_576 86.34(10)
O8 Pr O6 . 2_455 137.97(10)
O5 Pr O6 . 2_455 75.11(10)
O1 Pr O6 . 2_455 71.19(9)
O2 Pr O6 3_576 2_455 78.28(10)
O8 Pr O11 . 2_545 78.60(10)
O5 Pr O11 . 2_545 76.00(9)
O1 Pr O11 . 2_545 141.00(9)
O2 Pr O11 3_576 2_545 115.29(10)
O6 Pr O11 2_455 2_545 141.89(9)
O8 Pr O12 . . 74.39(9)
O5 Pr O12 . . 144.22(9)
O1 Pr O12 . . 68.55(9)
O2 Pr O12 3_576 . 140.36(9)
O6 Pr O12 2_455 . 118.49(10)
O11 Pr O12 2_545 . 74.94(9)
O8 Pr O9 . 4_575 143.26(9)
O5 Pr O9 . 4_575 78.23(9)
O1 Pr O9 . 4_575 106.92(10)
O2 Pr O9 3_576 4_575 144.31(10)
O6 Pr O9 2_455 4_575 75.25(10)
O11 Pr O9 2_545 4_575 74.95(9)
O12 Pr O9 . 4_575 74.43(9)
O8 Pr Cs . . 122.20(7)
O5 Pr Cs . . 118.08(7)
O1 Pr Cs . . 50.51(7)
O2 Pr Cs 3_576 . 122.61(7)
O6 Pr Cs 2_455 . 55.19(7)
O11 Pr Cs 2_545 . 122.01(7)
O12 Pr Cs . . 63.37(7)
O9 Pr Cs 4_575 . 56.84(7)
O8 Pr Cs . 2_445 110.65(7)
O5 Pr Cs . 2_445 40.86(7)
O1 Pr Cs . 2_445 104.12(7)
O2 Pr Cs 3_576 2_445 41.22(7)
O6 Pr Cs 2_455 2_445 52.38(7)
O11 Pr Cs 2_545 2_445 113.47(7)
O12 Pr Cs . 2_445 170.61(7)
O9 Pr Cs 4_575 2_445 103.11(7)
Cs Pr Cs . 2_445 107.566(6)
O8 Pr Cs . 4_676 57.18(7)
O5 Pr Cs . 4_676 69.52(7)
O1 Pr Cs . 4_676 136.03(7)
O2 Pr Cs 3_576 4_676 78.41(7)
O6 Pr Cs 2_455 4_676 142.13(7)
O11 Pr Cs 2_545 4_676 37.63(7)
O12 Pr Cs . 4_676 98.38(7)
O9 Pr Cs 4_575 4_676 109.41(7)
Cs Pr Cs . 4_676 158.599(9)
Cs Pr Cs 2_445 4_676 90.987(7)
O12 Cs O5 3_575 2_455 141.76(8)
O12 Cs O2 3_575 4_585 96.95(7)
O5 Cs O2 2_455 4_585 55.22(7)
O12 Cs O11 3_575 3_575 48.09(7)
O5 Cs O11 2_455 3_575 99.13(7)
O2 Cs O11 4_585 3_575 84.90(8)
O12 Cs O1 3_575 . 145.99(7)
O5 Cs O1 2_455 . 71.95(7)
O2 Cs O1 4_585 . 112.49(7)
O11 Cs O1 3_575 . 146.81(7)
O12 Cs O4 3_575 1_565 120.14(7)
O5 Cs O4 2_455 1_565 89.47(7)
O2 Cs O4 4_585 1_565 92.27(7)
O11 Cs O4 3_575 1_565 167.10(7)
O1 Cs O4 . 1_565 45.36(7)
O12 Cs O3 3_575 4_585 58.41(7)
O5 Cs O3 2_455 4_585 100.02(7)
O2 Cs O3 4_585 4_585 44.81(7)
O11 Cs O3 3_575 4_585 76.53(7)
O1 Cs O3 . 4_585 135.86(7)
O4 Cs O3 1_565 4_585 92.59(7)
O12 Cs O6 3_575 2_455 141.21(7)
O5 Cs O6 2_455 2_455 45.77(7)
O2 Cs O6 4_585 2_455 100.61(7)
O11 Cs O6 3_575 2_455 99.37(7)
O1 Cs O6 . 2_455 51.11(7)
O4 Cs O6 1_565 2_455 93.51(7)
O3 Cs O6 4_585 2_455 145.11(7)
O12 Cs O9 3_575 4_575 93.95(7)
O5 Cs O9 2_455 4_575 95.99(7)
O2 Cs O9 4_585 4_575 142.62(7)
O11 Cs O9 3_575 4_575 76.20(7)
O1 Cs O9 . 4_575 73.19(7)
O4 Cs O9 1_565 4_575 112.65(7)
O3 Cs O9 4_585 4_575 150.18(7)
O6 Cs O9 2_455 4_575 52.58(7)
O12 Cs O7 3_575 1_565 97.10(7)
O5 Cs O7 2_455 1_565 90.19(7)
O2 Cs O7 4_585 1_565 59.61(8)
O11 Cs O7 3_575 1_565 128.40(7)
O1 Cs O7 . 1_565 84.29(7)
O4 Cs O7 1_565 1_565 41.33(7)
O3 Cs O7 4_585 1_565 51.87(7)
O6 Cs O7 2_455 1_565 121.62(7)
O9 Cs O7 4_575 1_565 153.36(7)
O12 Cs O6 3_575 1_565 136.23(7)
O5 Cs O6 2_455 1_565 52.48(7)
O2 Cs O6 4_585 1_565 55.09(7)
O11 Cs O6 3_575 1_565 138.90(7)
O1 Cs O6 . 1_565 60.24(7)
O4 Cs O6 1_565 1_565 42.78(7)
O3 Cs O6 4_585 1_565 80.14(7)
O6 Cs O6 2_455 1_565 81.291(7)
O9 Cs O6 4_575 1_565 129.16(7)
O7 Cs O6 1_565 1_565 41.21(7)
O12 Cs P4 3_575 3_575 24.12(5)
O5 Cs P4 2_455 3_575 121.14(6)
O2 Cs P4 4_585 3_575 91.15(6)
O11 Cs P4 3_575 3_575 23.98(5)
O1 Cs P4 . 3_575 155.63(5)
O4 Cs P4 1_565 3_575 144.06(5)
O3 Cs P4 4_585 3_575 65.70(5)
O6 Cs P4 2_455 3_575 120.92(5)
O9 Cs P4 4_575 3_575 84.49(5)
O7 Cs P4 1_565 3_575 114.23(5)
O6 Cs P4 1_565 3_575 144.06(5)
O1 P1 O2 . . 121.18(18)
O1 P1 O3 . . 110.95(16)
O2 P1 O3 . . 106.11(17)
O1 P1 O4 . 1_565 107.72(16)
O2 P1 O4 . 1_565 110.04(16)
O3 P1 O4 . 1_565 98.48(15)
O1 P1 Cs . 4_686 158.39(12)
O2 P1 Cs . 4_686 50.56(12)
O3 P1 Cs . 4_686 61.33(10)
O4 P1 Cs 1_565 4_686 93.66(11)
O1 P1 Cs . . 53.26(12)
O2 P1 Cs . . 151.44(13)
O3 P1 Cs . . 101.27(11)
O4 P1 Cs 1_565 . 57.10(11)
Cs P1 Cs 4_686 . 145.04(3)
O5 P2 O6 . . 117.86(18)
O5 P2 O7 . . 110.96(16)
O6 P2 O7 . . 108.88(17)
O5 P2 O4 . . 110.23(16)
O6 P2 O4 . . 108.71(16)
O7 P2 O4 . . 98.42(16)
O5 P2 Cs . 2_445 53.07(12)
O6 P2 Cs . 2_445 64.99(12)
O7 P2 Cs . 2_445 126.97(12)
O4 P2 Cs . 2_445 134.30(11)
O5 P2 Cs . 1_545 169.62(13)
O6 P2 Cs . 1_545 70.68(12)
O7 P2 Cs . 1_545 69.31(11)
O4 P2 Cs . 1_545 59.96(11)
Cs P2 Cs 2_445 1_545 135.63(3)
O8 P3 O9 . . 118.03(17)
O8 P3 O10 . . 107.77(16)
O9 P3 O10 . . 110.50(16)
O8 P3 O7 . 4_676 109.78(17)
O9 P3 O7 . 4_676 110.60(17)
O10 P3 O7 . 4_676 98.33(15)
O8 P3 Cs . 4_676 69.41(12)
O9 P3 Cs . 4_676 51.18(12)
O10 P3 Cs . 4_676 113.80(11)
O7 P3 Cs 4_676 4_676 146.75(11)
O11 P4 O12 . . 116.76(17)
O11 P4 O10 . . 107.51(16)
O12 P4 O10 . . 111.10(16)
O11 P4 O3 . . 108.83(16)
O12 P4 O3 . . 109.00(16)
O10 P4 O3 . . 102.68(15)
O11 P4 Cs . 3_575 58.94(12)
O12 P4 Cs . 3_575 57.83(11)
O10 P4 Cs . 3_575 129.68(11)
O3 P4 Cs . 3_575 127.61(11)
P1 O1 Pr . . 139.21(17)
P1 O1 Cs . . 104.97(14)
Pr O1 Cs . . 93.51(9)
P1 O2 Pr . 3_576 142.88(18)
P1 O2 Cs . 4_686 107.75(15)
Pr O2 Cs 3_576 4_686 107.21(10)
P4 O3 P1 . . 132.29(19)
P4 O3 Cs . 4_686 131.99(14)
P1 O3 Cs . 4_686 93.80(12)
P2 O4 P1 . 1_545 128.93(19)
P2 O4 Cs . 1_545 94.97(12)
P1 O4 Cs 1_545 1_545 98.52(12)
P2 O5 Pr . . 139.10(17)
P2 O5 Cs . 2_445 104.41(14)
Pr O5 Cs . 2_445 108.44(10)
P2 O6 Pr . 2_445 149.40(17)
P2 O6 Cs . 2_445 91.72(13)
Pr O6 Cs 2_445 2_445 88.29(8)
P2 O6 Cs . 1_545 86.20(13)
Pr O6 Cs 2_445 1_545 94.41(9)
Cs O6 Cs 2_445 1_545 177.26(9)
P2 O7 P3 . 4_575 134.9(2)
P2 O7 Cs . 1_545 85.85(12)
P3 O7 Cs 4_575 1_545 139.20(15)
P3 O8 Pr . . 146.08(17)
P3 O9 Pr . 4_676 128.90(17)
P3 O9 Cs . 4_676 109.30(14)
Pr O9 Cs 4_676 4_676 85.72(8)
P3 O10 P4 . . 125.87(17)
P4 O11 Pr . 2 149.40(18)
P4 O11 Cs . 3_575 97.09(13)
Pr O11 Cs 2 3_575 113.47(10)
P4 O12 Pr . . 128.42(16)
P4 O12 Cs . 3_575 98.05(13)
Pr O12 Cs . 3_575 133.52(10)
P4 O12 Cs . . 117.45(14)
Pr O12 Cs . . 80.13(7)
Cs O12 Cs 3_575 . 78.57(6)

loop_
_geom_bond_atom_site_label_1
_geom_bond_atom_site_label_2
_geom_bond_site_symmetry_2
_geom_bond_distance
Pr O8 . 2.394(3)
Pr O5 . 2.417(3)
Pr O1 . 2.438(3)
Pr O2 3_576 2.462(3)
Pr O6 2_455 2.467(3)
Pr O11 2_545 2.470(3)
Pr O12 . 2.501(3)
Pr O9 4_575 2.526(3)
Pr Cs . 4.1426(4)
Pr Cs 2_445 4.4912(4)
Pr Cs 4_676 4.6894(4)
Cs O12 3_575 3.092(3)
Cs O5 2_455 3.097(3)
Cs O2 4_585 3.098(3)
Cs O11 3_575 3.122(3)
Cs O1 . 3.203(3)
Cs O4 1_565 3.278(3)
Cs O3 4_585 3.360(3)
Cs O6 2_455 3.403(3)
Cs O9 4_575 3.478(3)
Cs O7 1_565 3.539(3)
Cs O6 1_565 3.568(3)
Cs P4 3_575 3.6163(10)
P1 O1 . 1.482(3)
P1 O2 . 1.483(3)
P1 O3 . 1.610(3)
P1 O4 1_565 1.612(3)
P1 Cs 4_686 3.8207(10)
P2 O5 . 1.485(3)
P2 O6 . 1.485(3)
P2 O7 . 1.589(3)
P2 O4 . 1.605(3)
P2 Cs 2_445 3.7531(10)
P2 Cs 1_545 3.7726(10)
P3 O8 . 1.480(3)
P3 O9 . 1.491(3)
P3 O10 . 1.603(3)
P3 O7 4_676 1.611(3)
P3 Cs 4_676 4.2126(11)
P4 O11 . 1.481(3)
P4 O12 . 1.492(3)
P4 O10 . 1.606(3)
P4 O3 . 1.609(3)
P4 Cs 3_575 3.6163(10)
O2 Pr 3_576 2.462(3)
O2 Cs 4_686 3.098(3)
O3 Cs 4_686 3.360(3)
O4 P1 1_545 1.612(3)
O4 Cs 1_545 3.278(3)
O5 Cs 2_445 3.097(3)
O6 Pr 2_445 2.467(3)
O6 Cs 2_445 3.403(3)
O6 Cs 1_545 3.568(3)
O7 P3 4_575 1.611(3)
O7 Cs 1_545 3.539(3)
O9 Pr 4_676 2.526(3)
O9 Cs 4_676 3.478(3)
O11 Pr 2 2.470(3)
O11 Cs 3_575 3.122(3)
O12 Cs 3_575 3.092(3)
